data_7017095
loop_
_publ_author_name
'Lobana, Tarlok S.'
'Sultana, Razia'
'Butcher, Ray J.'

_publ_section_title
;
 A Sandmeyer type reaction for bromination of
 2-mercapto-1-methyl-imidazoline (N(2)C(4)H(6)S) into
 2-bromo-1-methyl-imidazole (N(2)C(4)H(5)Br) in presence of copper(i)
 bromide.
;
_journal_issue 43
_journal_name_full 'Dalton transactions (Cambridge, England : 2003)'
_journal_page_first 11382
_journal_page_last 11384
_journal_paper_doi 10.1039/c1dt11327e
_journal_volume 40
_journal_year 2011
_chemical_formula_sum 'Cu H10 O9 S'
_chemical_formula_weight 249.68
_chemical_name_systematic
;
?
;
_space_group_IT_number 2
_symmetry_cell_setting triclinic
_symmetry_space_group_name_Hall '-P 1'
_symmetry_space_group_name_H-M 'P -1'
_atom_sites_solution_hydrogens geom
_atom_sites_solution_primary direct
_atom_sites_solution_secondary difmap
_audit_creation_method SHELXL-97
_cell_angle_alpha 77.27(3)
_cell_angle_beta 82.344(11)
_cell_angle_gamma 72.52(2)
_cell_formula_units_Z 2
_cell_length_a 5.9616(6)
_cell_length_b 6.098(3)
_cell_length_c 10.6776(19)
_cell_measurement_reflns_used 3713
_cell_measurement_temperature 200(2)
_cell_measurement_theta_max 32.3368
_cell_measurement_theta_min 4.7582
_cell_volume 360.2(2)
_computing_cell_refinement
;
CrysAlis RED, Oxford Diffraction Ltd.,
Version 1.171.32.5 (release 08-05-2007 CrysAlis171 .NET)
(compiled May 8 2007,13:10:02)
;
_computing_data_collection
;
CrysAlis CCD, Oxford Diffraction Ltd.,
Version 1.171.32.5 (release 08-05-2007 CrysAlis171 .NET)
(compiled May 8 2007,13:10:02)
;
_computing_data_reduction
;
CrysAlis RED, Oxford Diffraction Ltd.,
Version 1.171.32.5 (release 08-05-2007 CrysAlis171 .NET)
(compiled May 8 2007,13:10:02)
;
_computing_molecular_graphics SHELXTL
_computing_publication_material SHELXTL
_computing_structure_refinement 'SHELXL-97 (Sheldrick, 1997)'
_computing_structure_solution 'SHELXS-97 (Sheldrick, 1990)'
_diffrn_ambient_temperature 200(2)
_diffrn_detector_area_resol_mean 10.5081
_diffrn_measured_fraction_theta_full 0.986
_diffrn_measured_fraction_theta_max 0.911
_diffrn_measurement_device_type 'Oxford Diffraction Gemini'
_diffrn_measurement_method '\f and \w scans'
_diffrn_radiation_monochromator graphite
_diffrn_radiation_source 'fine-focus sealed tube'
_diffrn_radiation_type MoK\a
_diffrn_radiation_wavelength 0.71073
_diffrn_reflns_av_R_equivalents 0.0171
_diffrn_reflns_av_sigmaI/netI 0.0266
_diffrn_reflns_limit_h_max 9
_diffrn_reflns_limit_h_min -8
_diffrn_reflns_limit_k_max 9
_diffrn_reflns_limit_k_min -8
_diffrn_reflns_limit_l_max 15
_diffrn_reflns_limit_l_min -15
_diffrn_reflns_number 5132
_diffrn_reflns_theta_full 25.00
_diffrn_reflns_theta_max 32.46
_diffrn_reflns_theta_min 4.78
_diffrn_standards_decay_% <2%
_diffrn_standards_interval_count 50
_diffrn_standards_number 2
_exptl_absorpt_coefficient_mu 3.337
_exptl_absorpt_correction_T_max 1.00000
_exptl_absorpt_correction_T_min 0.58917
_exptl_absorpt_correction_type multi-scan
_exptl_absorpt_process_details
;
CrysAlis RED, Oxford Diffraction Ltd.,
Version 1.171.32.5 (release 08-05-2007 CrysAlis171 .NET)
(compiled May 8 2007,13:10:02)
Empirical absorption correction using spherical harmonics,
implemented in SCALE3 ABSPACK scaling algorithm.
;
_exptl_crystal_colour 'pale blue'
_exptl_crystal_density_diffrn 2.302
_exptl_crystal_density_method 'not measured'
_exptl_crystal_description plate
_exptl_crystal_F_000 254
_exptl_crystal_size_max 0.54
_exptl_crystal_size_mid 0.47
_exptl_crystal_size_min 0.28
_refine_diff_density_max 0.987
_refine_diff_density_min -0.612
_refine_diff_density_rms 0.089
_refine_ls_extinction_coef 0.018(3)
_refine_ls_extinction_expression Fc^*^=kFc[1+0.001xFc^2^\l^3^/sin(2\q)]^-1/4^
_refine_ls_extinction_method SHELXL
_refine_ls_goodness_of_fit_ref 1.073
_refine_ls_hydrogen_treatment mixed
_refine_ls_matrix_type full
_refine_ls_number_parameters 144
_refine_ls_number_reflns 2364
_refine_ls_number_restraints 0
_refine_ls_restrained_S_all 1.073
_refine_ls_R_factor_all 0.0280
_refine_ls_R_factor_gt 0.0230
_refine_ls_shift/su_max 0.001
_refine_ls_shift/su_mean 0.000
_refine_ls_structure_factor_coef Fsqd
_refine_ls_weighting_details 'calc w=1/[\s^2^(Fo^2^)+(0.0357P)^2^] where P=(Fo^2^+2Fc^2^)/3'
_refine_ls_weighting_scheme calc
_refine_ls_wR_factor_gt 0.0582
_refine_ls_wR_factor_ref 0.0591
_reflns_number_gt 1972
_reflns_number_total 2364
_reflns_threshold_expression I>2\s(I)
_cod_data_source_file c1dt11327e.txt
_cod_data_source_block 2
_cod_original_cell_volume 360.21(19)
_cod_original_formula_sum 'H10 Cu O9 S'
_cod_database_code 7017095

loop_
_symmetry_equiv_pos_as_xyz
'x, y, z'
'-x, -y, -z'

loop_
_atom_site_label
_atom_site_type_symbol
_atom_site_fract_x
_atom_site_fract_y
_atom_site_fract_z
_atom_site_U_iso_or_equiv
_atom_site_adp_type
_atom_site_occupancy
_atom_site_symmetry_multiplicity
_atom_site_calc_flag
_atom_site_refinement_flags
Cu1 Cu 0.0000 0.0000 0.5000 0.01103(8) Uani 1 2 d S
Cu2 Cu 0.0000 0.5000 0.0000 0.01032(8) Uani 1 2 d S
S1 S 0.37436(6) 0.01319(6) 0.21392(3) 0.00924(9) Uani 1 1 d .
O1 O 0.3257(2) -0.0941(2) 0.34872(10) 0.0152(2) Uani 1 1 d .
O2 O 0.2035(2) 0.2460(2) 0.18291(11) 0.0157(2) Uani 1 1 d .
O3 O 0.3630(2) -0.1388(2) 0.12665(11) 0.0159(2) Uani 1 1 d .
O4 O 0.61591(19) 0.0431(2) 0.19933(11) 0.0143(2) Uani 1 1 d .
O1W O 0.3708(2) 0.4336(2) 0.37530(12) 0.0177(2) Uani 1 1 d .
H1W1 H 0.342(4) 0.590(5) 0.368(2) 0.034(6) Uiso 1 1 d .
H1W2 H 0.304(6) 0.416(5) 0.312(3) 0.055(9) Uiso 1 1 d .
O11W O 0.1505(2) -0.2897(2) 0.61728(12) 0.0156(2) Uani 1 1 d .
H111 H 0.297(6) -0.325(5) 0.615(3) 0.052(8) Uiso 1 1 d .
H112 H 0.090(5) -0.306(5) 0.678(3) 0.041(8) Uiso 1 1 d .
O12W O 0.1502(2) 0.1839(2) 0.57355(12) 0.0167(2) Uani 1 1 d .
H121 H 0.221(4) 0.271(4) 0.517(2) 0.032(6) Uiso 1 1 d .
H122 H 0.232(4) 0.124(4) 0.623(2) 0.026(6) Uiso 1 1 d .
O21W O 0.2965(2) 0.5343(2) -0.09409(13) 0.0200(3) Uani 1 1 d .
H211 H 0.332(5) 0.646(5) -0.115(2) 0.041(8) Uiso 1 1 d .
H212 H 0.404(5) 0.421(5) -0.099(2) 0.034(7) Uiso 1 1 d .
O22W O 0.0195(3) 0.2445(2) -0.08309(14) 0.0227(3) Uani 1 1 d .
H222 H -0.084(5) 0.217(4) -0.096(2) 0.030(7) Uiso 1 1 d .
H221 H 0.124(5) 0.166(4) -0.097(2) 0.019(6) Uiso 1 1 d .

loop_
_atom_site_aniso_label
_atom_site_aniso_U_11
_atom_site_aniso_U_22
_atom_site_aniso_U_33
_atom_site_aniso_U_23
_atom_site_aniso_U_13
_atom_site_aniso_U_12
Cu1 0.01059(12) 0.01135(13) 0.01127(13) -0.00210(9) -0.00195(9) -0.00279(10)
Cu2 0.00896(12) 0.01012(13) 0.01266(13) -0.00444(9) 0.00227(9) -0.00351(10)
S1 0.00784(15) 0.00868(16) 0.01056(16) -0.00250(12) 0.00031(11) -0.00130(12)
O1 0.0172(5) 0.0136(5) 0.0120(5) -0.0002(4) 0.0023(4) -0.0031(4)
O2 0.0153(5) 0.0120(5) 0.0145(5) -0.0012(4) -0.0008(4) 0.0029(4)
O3 0.0132(5) 0.0174(6) 0.0201(6) -0.0103(5) -0.0019(4) -0.0034(4)
O4 0.0096(5) 0.0152(5) 0.0192(6) -0.0050(4) 0.0007(4) -0.0044(4)
O1W 0.0185(6) 0.0125(6) 0.0212(6) -0.0032(5) -0.0003(5) -0.0033(5)
O11W 0.0133(5) 0.0181(6) 0.0132(6) -0.0005(5) -0.0010(4) -0.0027(5)
O12W 0.0182(6) 0.0192(6) 0.0152(6) -0.0014(5) -0.0052(5) -0.0083(5)
O21W 0.0130(5) 0.0109(6) 0.0329(7) -0.0037(5) 0.0085(5) -0.0033(5)
O22W 0.0094(6) 0.0217(7) 0.0422(8) -0.0221(6) 0.0012(5) -0.0019(5)

loop_
_atom_type_symbol
_atom_type_description
_atom_type_scat_dispersion_real
_atom_type_scat_dispersion_imag
_atom_type_scat_source
H H 0.0000 0.0000 'International Tables Vol C Tables 4.2.6.8 and 6.1.1.4'
O O 0.0106 0.0060 'International Tables Vol C Tables 4.2.6.8 and 6.1.1.4'
S S 0.1246 0.1234 'International Tables Vol C Tables 4.2.6.8 and 6.1.1.4'
Cu Cu 0.3201 1.2651 'International Tables Vol C Tables 4.2.6.8 and 6.1.1.4'

loop_
_geom_angle_atom_site_label_1
_geom_angle_atom_site_label_2
_geom_angle_atom_site_label_3
_geom_angle
_geom_angle_site_symmetry_1
_geom_angle_site_symmetry_3
O12W Cu1 O12W 180.0 . 2_556
O12W Cu1 O11W 88.22(6) . 2_556
O12W Cu1 O11W 91.78(6) 2_556 2_556
O12W Cu1 O11W 91.78(6) . .
O12W Cu1 O11W 88.22(6) 2_556 .
O11W Cu1 O11W 180.00(6) 2_556 .
O12W Cu1 O1 88.00(5) . 2_556
O12W Cu1 O1 92.00(5) 2_556 2_556
O11W Cu1 O1 88.15(5) 2_556 2_556
O11W Cu1 O1 91.85(5) . 2_556
O12W Cu1 O1 92.00(5) . .
O12W Cu1 O1 88.00(5) 2_556 .
O11W Cu1 O1 91.85(5) 2_556 .
O11W Cu1 O1 88.15(5) . .
O1 Cu1 O1 180.0 2_556 .
O22W Cu2 O22W 180.00(7) 2_565 .
O22W Cu2 O21W 90.46(6) 2_565 .
O22W Cu2 O21W 89.54(6) . .
O22W Cu2 O21W 89.54(6) 2_565 2_565
O22W Cu2 O21W 90.46(6) . 2_565
O21W Cu2 O21W 180.0 . 2_565
O22W Cu2 O2 93.47(6) 2_565 2_565
O22W Cu2 O2 86.53(6) . 2_565
O21W Cu2 O2 88.10(5) . 2_565
O21W Cu2 O2 91.90(5) 2_565 2_565
O22W Cu2 O2 86.53(6) 2_565 .
O22W Cu2 O2 93.47(6) . .
O21W Cu2 O2 91.90(5) . .
O21W Cu2 O2 88.10(5) 2_565 .
O2 Cu2 O2 180.00(5) 2_565 .
O3 S1 O1 110.43(7) . .
O3 S1 O2 111.00(7) . .
O1 S1 O2 109.30(7) . .
O3 S1 O4 108.87(7) . .
O1 S1 O4 108.54(7) . .
O2 S1 O4 108.64(7) . .
S1 O1 Cu1 132.49(7) . .
S1 O2 Cu2 138.77(7) . .
H1W1 O1W H1W2 106(2) . .
Cu1 O11W H111 115.6(19) . .
Cu1 O11W H112 114(2) . .
H111 O11W H112 117(3) . .
Cu1 O12W H121 114.7(15) . .
Cu1 O12W H122 118.9(18) . .
H121 O12W H122 106(2) . .
Cu2 O21W H211 126(2) . .
Cu2 O21W H212 119.7(17) . .
H211 O21W H212 113(3) . .
Cu2 O22W H222 122(2) . .
Cu2 O22W H221 122.6(19) . .
H222 O22W H221 115(3) . .

loop_
_geom_bond_atom_site_label_1
_geom_bond_atom_site_label_2
_geom_bond_distance
_geom_bond_site_symmetry_2
Cu1 O12W 1.9635(13) .
Cu1 O12W 1.9635(13) 2_556
Cu1 O11W 1.9663(14) 2_556
Cu1 O11W 1.9663(14) .
Cu1 O1 2.3692(12) 2_556
Cu1 O1 2.3692(12) .
Cu2 O22W 1.9237(15) 2_565
Cu2 O22W 1.9237(15) .
Cu2 O21W 1.9578(12) .
Cu2 O21W 1.9578(12) 2_565
Cu2 O2 2.4197(13) 2_565
Cu2 O2 2.4197(13) .
S1 O3 1.4723(13) .
S1 O1 1.4736(12) .
S1 O2 1.4753(13) .
S1 O4 1.4888(11) .
O1W H1W1 0.90(3) .
O1W H1W2 0.87(3) .
O11W H111 0.83(3) .
O11W H112 0.70(3) .
O12W H121 0.87(3) .
O12W H122 0.73(2) .
O21W H211 0.75(3) .
O21W H212 0.80(3) .
O22W H222 0.73(3) .
O22W H221 0.68(3) .

loop_
_geom_hbond_atom_site_label_D
_geom_hbond_atom_site_label_H
_geom_hbond_atom_site_label_A
_geom_hbond_distance_DH
_geom_hbond_distance_HA
_geom_hbond_distance_DA
_geom_hbond_angle_DHA
_geom_hbond_site_symmetry_A
O1W H1W1 O1 0.90(3) 1.87(3) 2.765(2) 172(2) 1_565
O1W H1W2 O2 0.87(3) 2.13(3) 2.9647(19) 160(3) .
O11W H111 O1W 0.83(3) 1.90(3) 2.7282(18) 174(3) 2_656
O11W H112 O2 0.70(3) 2.14(3) 2.7913(19) 156(3) 2_556
O12W H121 O1W 0.87(3) 1.89(3) 2.7513(19) 171(2) .
O12W H122 O4 0.73(2) 2.12(2) 2.8292(18) 164(3) 2_656
O12W H122 O1 0.73(2) 2.64(2) 3.1958(17) 135(2) 2_656
O21W H211 O4 0.75(3) 2.01(3) 2.748(2) 168(3) 2_665
O21W H212 O3 0.80(3) 1.91(3) 2.702(2) 172(2) 2_655
O22W H222 O3 0.73(3) 1.94(3) 2.6698(18) 178(3) 2
O22W H221 O4 0.68(3) 2.05(3) 2.700(2) 160(2) 2_655

loop_
_geom_torsion_atom_site_label_1
_geom_torsion_atom_site_label_2
_geom_torsion_atom_site_label_3
_geom_torsion_atom_site_label_4
_geom_torsion
_geom_torsion_site_symmetry_1
O3 S1 O1 Cu1 -108.77(10) .
O2 S1 O1 Cu1 13.61(11) .
O4 S1 O1 Cu1 131.95(9) .
O12W Cu1 O1 S1 -94.81(10) .
O12W Cu1 O1 S1 85.19(10) 2_556
O11W Cu1 O1 S1 -6.53(10) 2_556
O11W Cu1 O1 S1 173.47(10) .
O1 Cu1 O1 S1 -174(100) 2_556
O3 S1 O2 Cu2 -25.29(13) .
O1 S1 O2 Cu2 -147.34(9) .
O4 S1 O2 Cu2 94.39(11) .
O22W Cu2 O2 S1 -154.69(12) 2_565
O22W Cu2 O2 S1 25.31(12) .
O21W Cu2 O2 S1 -64.34(11) .
O21W Cu2 O2 S1 115.66(11) 2_565
O2 Cu2 O2 S1 10(100) 2_565
